data_4101571
loop_
_publ_author_name
'Liu, Yuanhong'
'Song, Feijie'
'Guo, Shenghai'

_publ_section_title
;
 Cleavage of a carbon-carbon triple bond via gold-catalyzed cascade
 cyclization/oxidative cleavage reactions of (Z)-enynols with molecular
 oxygen.
;
_journal_issue 35
_journal_name_full 'Journal of the American Chemical Society'
_journal_page_first 11332
_journal_page_last 11333
_journal_paper_doi 10.1021/ja062610q
_journal_volume 128
_journal_year 2006
_chemical_formula_sum 'C23 H17 Cl O2'
_chemical_formula_weight 360.82
_chemical_name_systematic
; 
 ? 
;
_space_group_IT_number 2
_symmetry_cell_setting triclinic
_symmetry_space_group_name_Hall '-P 1'
_symmetry_space_group_name_H-M 'P -1'
_atom_sites_solution_hydrogens geom
_atom_sites_solution_primary direct
_atom_sites_solution_secondary difmap
_audit_creation_method SHELXL-97
_cell_angle_alpha 106.28(3)
_cell_angle_beta 96.25(4)
_cell_angle_gamma 91.27(4)
_cell_formula_units_Z 4
_cell_length_a 10.232(19)
_cell_length_b 14.05(3)
_cell_length_c 14.11(3)
_cell_measurement_reflns_used 1576
_cell_measurement_temperature 293(2)
_cell_measurement_theta_max 40.085
_cell_measurement_theta_min 4.728
_cell_volume 1932(6)
_computing_cell_refinement 'Bruker SMART'
_computing_data_collection 'Bruker SMART'
_computing_data_reduction 'Bruker SHELXTL'
_computing_molecular_graphics 'Bruker SHELXTL'
_computing_publication_material 'Bruker SHELXTL'
_computing_structure_refinement 'SHELXL-97 (Sheldrick, 1997)'
_computing_structure_solution 'SHELXS-97 (Sheldrick, 1990)'
_diffrn_ambient_temperature 293(2)
_diffrn_measured_fraction_theta_full 0.960
_diffrn_measured_fraction_theta_max 0.960
_diffrn_measurement_device_type 'CCD area detector'
_diffrn_measurement_method 'phi and omega scans'
_diffrn_radiation_monochromator graphite
_diffrn_radiation_source 'fine-focus sealed tube'
_diffrn_radiation_type MoK\a
_diffrn_radiation_wavelength 0.71073
_diffrn_reflns_av_R_equivalents 0.1495
_diffrn_reflns_av_sigmaI/netI 0.1928
_diffrn_reflns_limit_h_max 8
_diffrn_reflns_limit_h_min -12
_diffrn_reflns_limit_k_max 16
_diffrn_reflns_limit_k_min -17
_diffrn_reflns_limit_l_max 18
_diffrn_reflns_limit_l_min -17
_diffrn_reflns_number 11296
_diffrn_reflns_theta_full 27.00
_diffrn_reflns_theta_max 27.00
_diffrn_reflns_theta_min 1.51
_exptl_absorpt_coefficient_mu 0.211
_exptl_absorpt_correction_T_max 1.00000
_exptl_absorpt_correction_T_min 0.74317
_exptl_absorpt_correction_type empirical
_exptl_crystal_colour colorless
_exptl_crystal_density_diffrn 1.241
_exptl_crystal_density_method 'not measured'
_exptl_crystal_F_000 752
_exptl_crystal_size_max 0.512
_exptl_crystal_size_mid 0.431
_exptl_crystal_size_min 0.235
_refine_diff_density_max 0.296
_refine_diff_density_min -0.257
_refine_diff_density_rms 0.056
_refine_ls_extinction_coef 0.0063(13)
_refine_ls_extinction_expression Fc^*^=kFc[1+0.001xFc^2^\l^3^/sin(2\q)]^-1/4^
_refine_ls_extinction_method SHELXL
_refine_ls_goodness_of_fit_ref 0.764
_refine_ls_hydrogen_treatment constr
_refine_ls_matrix_type full
_refine_ls_number_parameters 472
_refine_ls_number_reflns 8063
_refine_ls_number_restraints 0
_refine_ls_restrained_S_all 0.764
_refine_ls_R_factor_all 0.1429
_refine_ls_R_factor_gt 0.0650
_refine_ls_shift/su_max 0.002
_refine_ls_shift/su_mean 0.000
_refine_ls_structure_factor_coef Fsqd
_refine_ls_weighting_details 'calc w=1/[\s^2^(Fo^2^)+(0.0651P)^2^+0.0000P] where P=(Fo^2^+2Fc^2^)/3'
_refine_ls_weighting_scheme calc
_refine_ls_wR_factor_gt 0.1587
_refine_ls_wR_factor_ref 0.1804
_reflns_number_gt 3038
_reflns_number_total 8063
_reflns_threshold_expression >2sigma(I)
_cod_data_source_file ja062610qsi20060414_010437.cif
_cod_data_source_block cd25347
_cod_depositor_comments
;
The following automatic conversions were performed:
'_symmetry_cell_setting' value 'Triclinic' changed to 'triclinic'
according to '/home/saulius/struct/CIF-dictionaries/cif_core.dic'
dictionary named 'cif_core.dic' version 2.4.1 from 2010-06-29.

Automatic conversion script
Id: cif_fix_enum 1527 2010-12-29 10:47:43Z saulius 
;
_cod_original_sg_symbol_H-M P-1
_cod_database_code 4101571

loop_
_symmetry_equiv_pos_as_xyz
'x, y, z'
'-x, -y, -z'

loop_
_atom_site_label
_atom_site_type_symbol
_atom_site_fract_x
_atom_site_fract_y
_atom_site_fract_z
_atom_site_U_iso_or_equiv
_atom_site_adp_type
_atom_site_occupancy
_atom_site_symmetry_multiplicity
_atom_site_calc_flag
_atom_site_refinement_flags
Cl1 Cl 0.39263(12) 0.15207(8) 0.09617(6) 0.0835(4) Uani 1 1 d .
Cl2 Cl -0.10262(10) 0.75760(9) 0.15896(8) 0.0853(4) Uani 1 1 d .
O1 O 0.1201(2) 0.3043(2) 0.23447(17) 0.0675(7) Uani 1 1 d .
O2 O 0.3052(2) 0.26128(17) 0.30636(15) 0.0552(6) Uani 1 1 d .
O3 O -0.1319(3) 0.8925(2) 0.41931(19) 0.0877(9) Uani 1 1 d .
O4 O -0.0247(2) 0.95424(19) 0.31685(17) 0.0655(7) Uani 1 1 d .
C1 C 0.2389(4) 0.3133(3) 0.2515(2) 0.0518(9) Uani 1 1 d .
C2 C 0.3360(3) 0.3779(2) 0.2209(2) 0.0441(8) Uani 1 1 d .
C3 C 0.4563(3) 0.3663(2) 0.2611(2) 0.0450(8) Uani 1 1 d .
C4 C 0.4454(3) 0.2915(3) 0.3211(2) 0.0485(9) Uani 1 1 d .
C5 C 0.5226(3) 0.1977(2) 0.2866(2) 0.0518(9) Uani 1 1 d .
C6 C 0.6183(4) 0.1730(3) 0.3515(3) 0.0681(11) Uani 1 1 d .
H6 H 0.6371 0.2145 0.4160 0.082 Uiso 1 1 calc R
C7 C 0.6881(5) 0.0859(3) 0.3218(3) 0.0892(14) Uani 1 1 d .
H7 H 0.7509 0.0710 0.3676 0.107 Uiso 1 1 calc R
C8 C 0.6654(5) 0.0221(3) 0.2262(4) 0.0904(14) Uani 1 1 d .
H8 H 0.7124 -0.0348 0.2077 0.108 Uiso 1 1 calc R
C9 C 0.5736(5) 0.0442(3) 0.1605(3) 0.0807(12) Uani 1 1 d .
H9 H 0.5572 0.0023 0.0960 0.097 Uiso 1 1 calc R
C10 C 0.5028(4) 0.1301(3) 0.1892(2) 0.0573(9) Uani 1 1 d .
C11 C 0.2929(3) 0.4351(3) 0.1515(2) 0.0491(9) Uani 1 1 d .
C12 C 0.1788(3) 0.4866(3) 0.1602(2) 0.0591(10) Uani 1 1 d .
H12 H 0.1296 0.4868 0.2119 0.071 Uiso 1 1 calc R
C13 C 0.1379(4) 0.5373(3) 0.0934(3) 0.0789(12) Uani 1 1 d .
H13 H 0.0618 0.5723 0.1003 0.095 Uiso 1 1 calc R
C14 C 0.2094(5) 0.5364(4) 0.0160(3) 0.0873(14) Uani 1 1 d .
H14 H 0.1826 0.5727 -0.0279 0.105 Uiso 1 1 calc R
C15 C 0.3214(4) 0.4820(4) 0.0024(3) 0.0859(14) Uani 1 1 d .
H15 H 0.3666 0.4791 -0.0520 0.103 Uiso 1 1 calc R
C16 C 0.3647(4) 0.4323(3) 0.0711(3) 0.0687(11) Uani 1 1 d .
H16 H 0.4409 0.3973 0.0641 0.082 Uiso 1 1 calc R
C17 C 0.5839(3) 0.4204(3) 0.2612(2) 0.0445(8) Uani 1 1 d .
C18 C 0.5953(4) 0.5236(3) 0.2989(3) 0.0638(10) Uani 1 1 d .
H18 H 0.5217 0.5580 0.3188 0.077 Uiso 1 1 calc R
C19 C 0.7148(4) 0.5757(3) 0.3072(3) 0.0766(12) Uani 1 1 d .
H19 H 0.7205 0.6444 0.3336 0.092 Uiso 1 1 calc R
C20 C 0.8249(4) 0.5274(4) 0.2768(3) 0.0733(12) Uani 1 1 d .
H20 H 0.9046 0.5629 0.2826 0.088 Uiso 1 1 calc R
C21 C 0.8153(3) 0.4248(4) 0.2375(3) 0.0697(12) Uani 1 1 d .
H21 H 0.8888 0.3914 0.2158 0.084 Uiso 1 1 calc R
C22 C 0.6953(3) 0.3712(3) 0.2303(3) 0.0607(10) Uani 1 1 d .
H22 H 0.6903 0.3024 0.2047 0.073 Uiso 1 1 calc R
C23 C 0.4764(4) 0.3488(3) 0.4331(2) 0.0637(10) Uani 1 1 d .
H23A H 0.4185 0.4024 0.4494 0.096 Uiso 1 1 calc R
H23B H 0.5661 0.3751 0.4464 0.096 Uiso 1 1 calc R
H23C H 0.4638 0.3045 0.4726 0.096 Uiso 1 1 calc R
C24 C -0.0354(4) 0.8920(3) 0.3763(3) 0.0628(10) Uani 1 1 d .
C25 C 0.0848(3) 0.8354(3) 0.3751(2) 0.0500(9) Uani 1 1 d .
C26 C 0.1671(3) 0.8642(3) 0.3187(2) 0.0498(9) Uani 1 1 d .
C27 C 0.1039(3) 0.9436(3) 0.2775(2) 0.0540(9) Uani 1 1 d .
C28 C 0.0808(4) 0.9088(3) 0.1628(2) 0.0587(10) Uani 1 1 d .
C29 C 0.1537(4) 0.9585(3) 0.1114(3) 0.0877(14) Uani 1 1 d .
H29 H 0.2091 1.0132 0.1468 0.105 Uiso 1 1 calc R
C30 C 0.1449(5) 0.9278(4) 0.0084(3) 0.1130(18) Uani 1 1 d .
H30 H 0.1942 0.9613 -0.0251 0.136 Uiso 1 1 calc R
C31 C 0.0625(6) 0.8473(4) -0.0436(3) 0.1104(18) Uani 1 1 d .
H31 H 0.0580 0.8256 -0.1126 0.133 Uiso 1 1 calc R
C32 C -0.0143(5) 0.7977(4) 0.0046(3) 0.0890(14) Uani 1 1 d .
H32 H -0.0723 0.7448 -0.0313 0.107 Uiso 1 1 calc R
C33 C -0.0026(4) 0.8283(3) 0.1065(3) 0.0642(10) Uani 1 1 d .
C34 C 0.1001(3) 0.7551(3) 0.4246(2) 0.0535(9) Uani 1 1 d .
C35 C 0.0375(4) 0.7573(4) 0.5094(3) 0.0813(13) Uani 1 1 d .
H35 H -0.0132 0.8099 0.5366 0.098 Uiso 1 1 calc R
C36 C 0.0532(5) 0.6784(4) 0.5518(3) 0.0937(15) Uani 1 1 d .
H36 H 0.0131 0.6799 0.6083 0.112 Uiso 1 1 calc R
C37 C 0.1255(5) 0.5998(4) 0.5127(3) 0.0831(13) Uani 1 1 d .
H37 H 0.1346 0.5481 0.5417 0.100 Uiso 1 1 calc R
C38 C 0.1846(4) 0.5983(3) 0.4297(3) 0.0709(11) Uani 1 1 d .
H38 H 0.2341 0.5448 0.4025 0.085 Uiso 1 1 calc R
C39 C 0.1728(3) 0.6729(3) 0.3861(2) 0.0567(9) Uani 1 1 d .
H39 H 0.2138 0.6694 0.3296 0.068 Uiso 1 1 calc R
C40 C 0.3043(3) 0.8389(3) 0.3020(3) 0.0558(9) Uani 1 1 d .
C41 C 0.4022(4) 0.8667(3) 0.3818(3) 0.0793(12) Uani 1 1 d .
H41 H 0.3824 0.8997 0.4451 0.095 Uiso 1 1 calc R
C42 C 0.5323(5) 0.8440(4) 0.3651(5) 0.115(2) Uani 1 1 d .
H42 H 0.5988 0.8625 0.4182 0.138 Uiso 1 1 calc R
C43 C 0.5638(6) 0.7952(5) 0.2726(7) 0.128(3) Uani 1 1 d .
H43 H 0.6507 0.7815 0.2629 0.154 Uiso 1 1 calc R
C44 C 0.4693(6) 0.7679(5) 0.1977(5) 0.116(2) Uani 1 1 d .
H44 H 0.4898 0.7338 0.1349 0.139 Uiso 1 1 calc R
C45 C 0.3409(4) 0.7891(3) 0.2106(3) 0.0821(13) Uani 1 1 d .
H45 H 0.2765 0.7693 0.1561 0.098 Uiso 1 1 calc R
C46 C 0.1801(4) 1.0450(3) 0.3204(3) 0.0729(11) Uani 1 1 d .
H46A H 0.1354 1.0937 0.2950 0.109 Uiso 1 1 calc R
H46B H 0.2675 1.0401 0.3014 0.109 Uiso 1 1 calc R
H46C H 0.1848 1.0644 0.3916 0.109 Uiso 1 1 calc R

loop_
_atom_site_aniso_label
_atom_site_aniso_U_11
_atom_site_aniso_U_22
_atom_site_aniso_U_33
_atom_site_aniso_U_23
_atom_site_aniso_U_13
_atom_site_aniso_U_12
Cl1 0.1104(9) 0.0751(7) 0.0476(5) -0.0030(5) -0.0118(6) 0.0076(6)
Cl2 0.0746(8) 0.0885(8) 0.0837(7) 0.0149(6) 0.0014(6) -0.0217(6)
O1 0.0430(16) 0.099(2) 0.0623(15) 0.0269(14) 0.0034(13) -0.0089(14)
O2 0.0534(15) 0.0663(17) 0.0480(12) 0.0208(12) 0.0053(11) -0.0068(12)
O3 0.0539(17) 0.141(3) 0.0793(18) 0.0414(19) 0.0253(15) 0.0249(17)
O4 0.0618(17) 0.0769(19) 0.0635(15) 0.0259(14) 0.0130(13) 0.0186(14)
C1 0.047(2) 0.063(2) 0.0433(19) 0.0126(17) 0.0052(17) -0.0008(19)
C2 0.041(2) 0.049(2) 0.0396(17) 0.0079(15) 0.0043(15) -0.0011(16)
C3 0.043(2) 0.049(2) 0.0391(17) 0.0075(15) 0.0026(16) 0.0022(17)
C4 0.043(2) 0.056(2) 0.0424(18) 0.0110(16) -0.0036(16) 0.0002(17)
C5 0.059(2) 0.047(2) 0.0493(19) 0.0172(17) -0.0014(18) -0.0050(18)
C6 0.075(3) 0.066(3) 0.063(2) 0.022(2) -0.005(2) 0.008(2)
C7 0.096(3) 0.075(3) 0.100(3) 0.034(3) -0.005(3) 0.029(3)
C8 0.106(4) 0.065(3) 0.099(3) 0.020(3) 0.014(3) 0.023(3)
C9 0.103(4) 0.063(3) 0.070(3) 0.007(2) 0.016(3) 0.013(3)
C10 0.068(3) 0.052(2) 0.0481(19) 0.0104(17) 0.0002(18) 0.0002(19)
C11 0.038(2) 0.064(2) 0.0398(17) 0.0107(16) -0.0049(16) -0.0044(17)
C12 0.053(2) 0.074(3) 0.0486(19) 0.0169(19) -0.0015(18) 0.009(2)
C13 0.072(3) 0.090(3) 0.075(3) 0.029(2) -0.010(2) 0.015(2)
C14 0.084(3) 0.106(4) 0.080(3) 0.049(3) -0.019(3) -0.003(3)
C15 0.078(3) 0.125(4) 0.063(3) 0.045(3) 0.001(2) -0.011(3)
C16 0.051(2) 0.104(3) 0.059(2) 0.036(2) 0.0073(19) 0.001(2)
C17 0.038(2) 0.054(2) 0.0422(17) 0.0161(16) 0.0014(15) 0.0051(17)
C18 0.059(3) 0.055(3) 0.073(2) 0.013(2) 0.005(2) 0.000(2)
C19 0.064(3) 0.061(3) 0.099(3) 0.018(2) -0.001(2) -0.012(2)
C20 0.063(3) 0.081(3) 0.082(3) 0.040(3) -0.006(2) -0.020(2)
C21 0.043(2) 0.105(4) 0.076(3) 0.047(3) 0.011(2) 0.007(2)
C22 0.057(2) 0.062(3) 0.066(2) 0.025(2) 0.003(2) -0.002(2)
C23 0.078(3) 0.067(3) 0.0397(18) 0.0087(17) -0.0052(18) 0.004(2)
C24 0.049(2) 0.083(3) 0.053(2) 0.014(2) 0.0085(19) 0.003(2)
C25 0.040(2) 0.063(2) 0.0445(18) 0.0098(17) 0.0068(16) 0.0074(18)
C26 0.045(2) 0.057(2) 0.0435(18) 0.0090(16) 0.0022(17) 0.0030(18)
C27 0.049(2) 0.062(2) 0.051(2) 0.0147(18) 0.0100(18) 0.0083(19)
C28 0.058(2) 0.068(3) 0.051(2) 0.0193(19) 0.0030(19) 0.006(2)
C29 0.106(4) 0.098(4) 0.058(3) 0.024(2) 0.005(2) -0.025(3)
C30 0.148(5) 0.129(5) 0.061(3) 0.029(3) 0.011(3) -0.041(4)
C31 0.133(5) 0.138(5) 0.053(3) 0.020(3) 0.001(3) -0.013(4)
C32 0.096(4) 0.098(4) 0.059(3) 0.008(2) -0.008(3) -0.010(3)
C33 0.061(3) 0.076(3) 0.053(2) 0.017(2) 0.0007(19) 0.006(2)
C34 0.043(2) 0.077(3) 0.0403(18) 0.0196(18) -0.0007(16) -0.0062(19)
C35 0.067(3) 0.115(4) 0.070(3) 0.035(3) 0.022(2) 0.013(3)
C36 0.095(4) 0.138(5) 0.068(3) 0.064(3) 0.009(3) -0.010(3)
C37 0.092(3) 0.076(3) 0.081(3) 0.031(3) -0.010(3) -0.006(3)
C38 0.093(3) 0.067(3) 0.050(2) 0.017(2) -0.006(2) -0.003(2)
C39 0.060(2) 0.062(3) 0.0462(19) 0.0151(18) -0.0013(18) 0.001(2)
C40 0.048(2) 0.060(2) 0.064(2) 0.0239(19) 0.0130(19) 0.0049(19)
C41 0.056(3) 0.091(3) 0.095(3) 0.037(3) -0.001(2) 0.000(2)
C42 0.046(3) 0.121(5) 0.199(6) 0.095(5) -0.016(4) -0.005(3)
C43 0.077(4) 0.145(6) 0.205(7) 0.094(6) 0.074(5) 0.039(4)
C44 0.094(4) 0.139(5) 0.132(5) 0.048(4) 0.060(4) 0.044(4)
C45 0.073(3) 0.092(3) 0.085(3) 0.020(3) 0.035(3) 0.014(3)
C46 0.091(3) 0.062(3) 0.062(2) 0.014(2) 0.005(2) -0.003(2)

loop_
_atom_type_symbol
_atom_type_description
_atom_type_scat_dispersion_real
_atom_type_scat_dispersion_imag
_atom_type_scat_source
C C 0.0033 0.0016 'International Tables Vol C Tables 4.2.6.8 and 6.1.1.4'
H H 0.0000 0.0000 'International Tables Vol C Tables 4.2.6.8 and 6.1.1.4'
O O 0.0106 0.0060 'International Tables Vol C Tables 4.2.6.8 and 6.1.1.4'
Cl Cl 0.1484 0.1585 'International Tables Vol C Tables 4.2.6.8 and 6.1.1.4'

loop_
_geom_angle_atom_site_label_1
_geom_angle_atom_site_label_2
_geom_angle_atom_site_label_3
_geom_angle
C1 O2 C4 109.4(3)
C24 O4 C27 109.5(3)
O1 C1 O2 120.9(3)
O1 C1 C2 130.2(3)
O2 C1 C2 108.9(3)
C3 C2 C11 130.3(3)
C3 C2 C1 108.6(3)
C11 C2 C1 120.9(3)
C2 C3 C17 129.5(3)
C2 C3 C4 108.3(3)
C17 C3 C4 121.9(3)
O2 C4 C3 104.6(2)
O2 C4 C5 108.1(3)
C3 C4 C5 114.9(3)
O2 C4 C23 105.5(3)
C3 C4 C23 107.8(3)
C5 C4 C23 115.1(3)
C6 C5 C10 114.9(3)
C6 C5 C4 120.6(3)
C10 C5 C4 124.5(3)
C5 C6 C7 121.4(4)
C5 C6 H6 119.3
C7 C6 H6 119.3
C8 C7 C6 121.7(4)
C8 C7 H7 119.2
C6 C7 H7 119.2
C9 C8 C7 118.7(4)
C9 C8 H8 120.7
C7 C8 H8 120.7
C8 C9 C10 120.3(4)
C8 C9 H9 119.9
C10 C9 H9 119.9
C9 C10 C5 123.0(3)
C9 C10 Cl1 115.5(3)
C5 C10 Cl1 121.4(3)
C12 C11 C16 119.4(3)
C12 C11 C2 121.3(3)
C16 C11 C2 119.2(3)
C13 C12 C11 120.6(4)
C13 C12 H12 119.7
C11 C12 H12 119.7
C12 C13 C14 120.0(4)
C12 C13 H13 120.0
C14 C13 H13 120.0
C13 C14 C15 120.9(4)
C13 C14 H14 119.5
C15 C14 H14 119.5
C16 C15 C14 119.2(4)
C16 C15 H15 120.4
C14 C15 H15 120.4
C15 C16 C11 119.7(4)
C15 C16 H16 120.1
C11 C16 H16 120.1
C18 C17 C22 118.1(3)
C18 C17 C3 119.3(3)
C22 C17 C3 122.4(3)
C19 C18 C17 121.0(4)
C19 C18 H18 119.5
C17 C18 H18 119.5
C20 C19 C18 121.0(4)
C20 C19 H19 119.5
C18 C19 H19 119.5
C19 C20 C21 119.0(4)
C19 C20 H20 120.5
C21 C20 H20 120.5
C20 C21 C22 120.5(4)
C20 C21 H21 119.8
C22 C21 H21 119.8
C17 C22 C21 120.4(4)
C17 C22 H22 119.8
C21 C22 H22 119.8
C4 C23 H23A 109.5
C4 C23 H23B 109.5
H23A C23 H23B 109.5
C4 C23 H23C 109.5
H23A C23 H23C 109.5
H23B C23 H23C 109.5
O3 C24 O4 119.9(4)
O3 C24 C25 131.8(4)
O4 C24 C25 108.3(3)
C26 C25 C24 109.4(3)
C26 C25 C34 128.3(3)
C24 C25 C34 122.2(3)
C25 C26 C40 130.9(3)
C25 C26 C27 109.0(3)
C40 C26 C27 119.8(3)
O4 C27 C26 103.8(3)
O4 C27 C46 106.5(3)
C26 C27 C46 111.8(3)
O4 C27 C28 109.2(3)
C26 C27 C28 111.1(3)
C46 C27 C28 113.9(3)
C33 C28 C29 117.4(3)
C33 C28 C27 124.9(3)
C29 C28 C27 117.6(4)
C30 C29 C28 121.1(5)
C30 C29 H29 119.4
C28 C29 H29 119.4
C31 C30 C29 119.2(5)
C31 C30 H30 120.4
C29 C30 H30 120.4
C30 C31 C32 121.3(4)
C30 C31 H31 119.3
C32 C31 H31 119.3
C33 C32 C31 118.5(5)
C33 C32 H32 120.7
C31 C32 H32 120.7
C32 C33 C28 122.3(4)
C32 C33 Cl2 114.1(4)
C28 C33 Cl2 123.5(3)
C39 C34 C35 117.8(4)
C39 C34 C25 120.9(3)
C35 C34 C25 121.2(4)
C36 C35 C34 118.7(4)
C36 C35 H35 120.6
C34 C35 H35 120.6
C37 C36 C35 121.8(4)
C37 C36 H36 119.1
C35 C36 H36 119.1
C36 C37 C38 118.7(4)
C36 C37 H37 120.6
C38 C37 H37 120.6
C39 C38 C37 121.6(4)
C39 C38 H38 119.2
C37 C38 H38 119.2
C38 C39 C34 121.2(4)
C38 C39 H39 119.4
C34 C39 H39 119.4
C45 C40 C41 117.5(4)
C45 C40 C26 123.7(3)
C41 C40 C26 118.9(3)
C40 C41 C42 118.5(5)
C40 C41 H41 120.7
C42 C41 H41 120.7
C43 C42 C41 121.8(5)
C43 C42 H42 119.1
C41 C42 H42 119.1
C44 C43 C42 119.0(6)
C44 C43 H43 120.5
C42 C43 H43 120.5
C43 C44 C45 121.1(6)
C43 C44 H44 119.4
C45 C44 H44 119.4
C44 C45 C40 122.1(5)
C44 C45 H45 118.9
C40 C45 H45 118.9
C27 C46 H46A 109.5
C27 C46 H46B 109.5
H46A C46 H46B 109.5
C27 C46 H46C 109.5
H46A C46 H46C 109.5
H46B C46 H46C 109.5

loop_
_geom_bond_atom_site_label_1
_geom_bond_atom_site_label_2
_geom_bond_distance
Cl1 C10 1.735(4)
Cl2 C33 1.764(4)
O1 C1 1.210(4)
O2 C1 1.348(4)
O2 C4 1.463(5)
O3 C24 1.214(4)
O4 C24 1.380(5)
O4 C27 1.478(4)
C1 C2 1.507(5)
C2 C3 1.332(4)
C2 C11 1.469(5)
C3 C17 1.495(5)
C3 C4 1.533(5)
C4 C5 1.538(5)
C4 C23 1.552(5)
C5 C6 1.383(5)
C5 C10 1.425(5)
C6 C7 1.414(6)
C6 H6 0.9300
C7 C8 1.386(6)
C7 H7 0.9300
C8 C9 1.349(5)
C8 H8 0.9300
C9 C10 1.405(5)
C9 H9 0.9300
C11 C12 1.386(5)
C11 C16 1.410(5)
C12 C13 1.368(5)
C12 H12 0.9300
C13 C14 1.377(6)
C13 H13 0.9300
C14 C15 1.392(6)
C14 H14 0.9300
C15 C16 1.386(5)
C15 H15 0.9300
C16 H16 0.9300
C17 C18 1.394(5)
C17 C22 1.394(5)
C18 C19 1.388(5)
C18 H18 0.9300
C19 C20 1.374(5)
C19 H19 0.9300
C20 C21 1.388(6)
C20 H20 0.9300
C21 C22 1.404(5)
C21 H21 0.9300
C22 H22 0.9300
C23 H23A 0.9600
C23 H23B 0.9600
C23 H23C 0.9600
C24 C25 1.478(5)
C25 C26 1.349(5)
C25 C34 1.486(5)
C26 C40 1.483(5)
C26 C27 1.521(5)
C27 C46 1.538(5)
C27 C28 1.543(5)
C28 C33 1.395(5)
C28 C29 1.395(5)
C29 C30 1.387(6)
C29 H29 0.9300
C30 C31 1.374(7)
C30 H30 0.9300
C31 C32 1.387(6)
C31 H31 0.9300
C32 C33 1.370(6)
C32 H32 0.9300
C34 C39 1.399(5)
C34 C35 1.410(5)
C35 C36 1.404(6)
C35 H35 0.9300
C36 C37 1.362(6)
C36 H36 0.9300
C37 C38 1.370(6)
C37 H37 0.9300
C38 C39 1.358(5)
C38 H38 0.9300
C39 H39 0.9300
C40 C45 1.379(5)
C40 C41 1.384(5)
C41 C42 1.406(6)
C41 H41 0.9300
C42 C43 1.370(8)
C42 H42 0.9300
C43 C44 1.316(8)
C43 H43 0.9300
C44 C45 1.374(6)
C44 H44 0.9300
C45 H45 0.9300
C46 H46A 0.9600
C46 H46B 0.9600
C46 H46C 0.9600

loop_
_geom_torsion_atom_site_label_1
_geom_torsion_atom_site_label_2
_geom_torsion_atom_site_label_3
_geom_torsion_atom_site_label_4
_geom_torsion
C4 O2 C1 O1 -176.0(3)
C4 O2 C1 C2 3.6(3)
O1 C1 C2 C3 177.1(4)
O2 C1 C2 C3 -2.5(4)
O1 C1 C2 C11 -7.0(5)
O2 C1 C2 C11 173.5(3)
C11 C2 C3 C17 10.9(6)
C1 C2 C3 C17 -173.6(3)
C11 C2 C3 C4 -175.1(3)
C1 C2 C3 C4 0.4(3)
C1 O2 C4 C3 -3.3(3)
C1 O2 C4 C5 -126.1(3)
C1 O2 C4 C23 110.3(3)
C2 C3 C4 O2 1.7(3)
C17 C3 C4 O2 176.2(3)
C2 C3 C4 C5 120.0(3)
C17 C3 C4 C5 -65.4(4)
C2 C3 C4 C23 -110.3(3)
C17 C3 C4 C23 64.3(4)
O2 C4 C5 C6 -122.0(3)
C3 C4 C5 C6 121.7(4)
C23 C4 C5 C6 -4.3(5)
O2 C4 C5 C10 57.6(4)
C3 C4 C5 C10 -58.7(5)
C23 C4 C5 C10 175.2(3)
C10 C5 C6 C7 -1.0(6)
C4 C5 C6 C7 178.6(4)
C5 C6 C7 C8 0.9(7)
C6 C7 C8 C9 -0.3(8)
C7 C8 C9 C10 -0.2(7)
C8 C9 C10 C5 0.0(7)
C8 C9 C10 Cl1 177.6(3)
C6 C5 C10 C9 0.6(6)
C4 C5 C10 C9 -179.0(4)
C6 C5 C10 Cl1 -176.8(3)
C4 C5 C10 Cl1 3.6(5)
C3 C2 C11 C12 -141.7(4)
C1 C2 C11 C12 43.3(5)
C3 C2 C11 C16 42.2(5)
C1 C2 C11 C16 -132.8(3)
C16 C11 C12 C13 -2.1(5)
C2 C11 C12 C13 -178.2(3)
C11 C12 C13 C14 0.8(6)
C12 C13 C14 C15 2.0(7)
C13 C14 C15 C16 -3.3(7)
C14 C15 C16 C11 1.9(6)
C12 C11 C16 C15 0.8(5)
C2 C11 C16 C15 176.9(3)
C2 C3 C17 C18 56.3(5)
C4 C3 C17 C18 -117.0(4)
C2 C3 C17 C22 -127.6(4)
C4 C3 C17 C22 59.1(4)
C22 C17 C18 C19 -1.2(5)
C3 C17 C18 C19 175.1(3)
C17 C18 C19 C20 1.1(6)
C18 C19 C20 C21 -0.1(6)
C19 C20 C21 C22 -0.9(6)
C18 C17 C22 C21 0.2(5)
C3 C17 C22 C21 -176.0(3)
C20 C21 C22 C17 0.9(5)
C27 O4 C24 O3 177.0(3)
C27 O4 C24 C25 -2.0(4)
O3 C24 C25 C26 -177.3(4)
O4 C24 C25 C26 1.4(4)
O3 C24 C25 C34 6.7(6)
O4 C24 C25 C34 -174.6(3)
C24 C25 C26 C40 172.7(3)
C34 C25 C26 C40 -11.6(6)
C24 C25 C26 C27 -0.3(4)
C34 C25 C26 C27 175.4(3)
C24 O4 C27 C26 1.7(3)
C24 O4 C27 C46 -116.4(3)
C24 O4 C27 C28 120.3(3)
C25 C26 C27 O4 -0.8(3)
C40 C26 C27 O4 -174.7(3)
C25 C26 C27 C46 113.5(3)
C40 C26 C27 C46 -60.4(4)
C25 C26 C27 C28 -118.0(3)
C40 C26 C27 C28 68.1(4)
O4 C27 C28 C33 -50.4(5)
C26 C27 C28 C33 63.4(5)
C46 C27 C28 C33 -169.3(3)
O4 C27 C28 C29 132.9(4)
C26 C27 C28 C29 -113.2(4)
C46 C27 C28 C29 14.1(5)
C33 C28 C29 C30 -1.0(6)
C27 C28 C29 C30 175.9(4)
C28 C29 C30 C31 0.3(8)
C29 C30 C31 C32 1.5(9)
C30 C31 C32 C33 -2.5(8)
C31 C32 C33 C28 1.7(7)
C31 C32 C33 Cl2 -178.7(4)
C29 C28 C33 C32 0.0(6)
C27 C28 C33 C32 -176.6(3)
C29 C28 C33 Cl2 -179.5(3)
C27 C28 C33 Cl2 3.8(5)
C26 C25 C34 C39 -27.5(5)
C24 C25 C34 C39 147.7(3)
C26 C25 C34 C35 155.1(4)
C24 C25 C34 C35 -29.7(5)
C39 C34 C35 C36 1.2(5)
C25 C34 C35 C36 178.7(3)
C34 C35 C36 C37 -0.9(7)
C35 C36 C37 C38 0.2(7)
C36 C37 C38 C39 0.1(6)
C37 C38 C39 C34 0.4(6)
C35 C34 C39 C38 -1.0(5)
C25 C34 C39 C38 -178.5(3)
C25 C26 C40 C45 117.2(5)
C27 C26 C40 C45 -70.5(5)
C25 C26 C40 C41 -63.1(5)
C27 C26 C40 C41 109.3(4)
C45 C40 C41 C42 0.8(6)
C26 C40 C41 C42 -178.9(3)
C40 C41 C42 C43 -0.2(7)
C41 C42 C43 C44 -0.7(9)
C42 C43 C44 C45 1.1(10)
C43 C44 C45 C40 -0.5(8)
C41 C40 C45 C44 -0.5(6)
C26 C40 C45 C44 179.2(4)
